data_2211669
loop_
_publ_author_name
'Petek, Hande'
'Er\,sah\.in, Ferda'
'Albayrak, \,C\.i\(gdem'
'A\(gar, Erb\.il'
'\,Senel, \.Ismet'

_publ_section_title
;
 (<i>E</i>)-4-(<i>p</i>-Tolyldiazenyl)phenol
;
_journal_coeditor_code WW2058
_journal_issue 12
_journal_name_full 'Acta Crystallographica Section E'
_journal_page_first o5874
_journal_page_last o5875
_journal_paper_doi 10.1107/S1600536806049890
_journal_volume 62
_journal_year 2006
_chemical_formula_iupac 'C13 H12 N2 O'
_chemical_formula_moiety 'C13 H12 N2 O'
_chemical_formula_sum 'C13 H12 N2 O'
_chemical_formula_weight 212.25
_chemical_name_systematic
;
(E)-4-(p-Tolyldiazenyl}phenol
;
_space_group_IT_number 14
_symmetry_cell_setting monoclinic
_symmetry_space_group_name_Hall '-P 2yn'
_symmetry_space_group_name_H-M 'P 1 21/n 1'
_atom_sites_solution_hydrogens geom
_atom_sites_solution_primary direct
_atom_sites_solution_secondary difmap
_cell_angle_alpha 90.00
_cell_angle_beta 93.720(7)
_cell_angle_gamma 90.00
_cell_formula_units_Z 4
_cell_length_a 5.6140(5)
_cell_length_b 17.8226(14)
_cell_length_c 11.0657(10)
_cell_measurement_reflns_used 11243
_cell_measurement_temperature 296
_cell_measurement_theta_max 27.61
_cell_measurement_theta_min 2.17
_cell_volume 1104.86(17)
_computing_cell_refinement X-AREA
_computing_data_collection 'X-AREA (Stoe & Cie, 2002)'
_computing_data_reduction 'X-RED (Stoe & Cie, 2002)'
_computing_molecular_graphics 'ORTEP-3 for Windows (Farrugia, 1997)'
_computing_publication_material 'WinGX (Farrugia, 1999)'
_computing_structure_refinement 'SHELXL97 (Sheldrick, 1997)'
_computing_structure_solution 'SHELXS97 (Sheldrick, 1997)'
_diffrn_ambient_temperature 296
_diffrn_detector_area_resol_mean 6.67
_diffrn_measured_fraction_theta_full 0.993
_diffrn_measured_fraction_theta_max 0.993
_diffrn_measurement_device_type 'Stoe IPDS-II'
_diffrn_measurement_method \w
_diffrn_radiation_monochromator graphite
_diffrn_radiation_source 'fine-focus sealed tube'
_diffrn_radiation_type MoK\a
_diffrn_radiation_wavelength 0.71073
_diffrn_reflns_av_R_equivalents 0.1065
_diffrn_reflns_av_sigmaI/netI 0.0602
_diffrn_reflns_limit_h_max 7
_diffrn_reflns_limit_h_min -7
_diffrn_reflns_limit_k_max 22
_diffrn_reflns_limit_k_min -22
_diffrn_reflns_limit_l_max 14
_diffrn_reflns_limit_l_min -14
_diffrn_reflns_number 13022
_diffrn_reflns_theta_full 27.47
_diffrn_reflns_theta_max 27.47
_diffrn_reflns_theta_min 2.17
_diffrn_standards_number 0
_exptl_absorpt_coefficient_mu 0.083
_exptl_absorpt_correction_type none
_exptl_crystal_colour yellow
_exptl_crystal_density_diffrn 1.276
_exptl_crystal_density_method 'not measured'
_exptl_crystal_description prism
_exptl_crystal_F_000 448
_exptl_crystal_size_max 0.34
_exptl_crystal_size_mid 0.29
_exptl_crystal_size_min 0.24
_refine_diff_density_max 0.187
_refine_diff_density_min -0.159
_refine_ls_extinction_method none
_refine_ls_goodness_of_fit_ref 1.029
_refine_ls_hydrogen_treatment mixed
_refine_ls_matrix_type full
_refine_ls_number_parameters 137
_refine_ls_number_reflns 2519
_refine_ls_number_restraints 0
_refine_ls_restrained_S_all 1.029
_refine_ls_R_factor_all 0.1089
_refine_ls_R_factor_gt 0.0540
_refine_ls_shift/su_max 0.000
_refine_ls_shift/su_mean 0.000
_refine_ls_structure_factor_coef Fsqd
_refine_ls_weighting_details 'calc w=1/[\s^2^(Fo^2^)+(0.0743P)^2^] where P=(Fo^2^+2Fc^2^)/3'
_refine_ls_weighting_scheme calc
_refine_ls_wR_factor_gt 0.1360
_refine_ls_wR_factor_ref 0.1600
_reflns_number_gt 1314
_reflns_number_total 2519
_reflns_threshold_expression I>2\s(I)
_cod_data_source_file ww2058.cif
_cod_data_source_block I
_cod_depositor_comments
;
The following automatic conversions were performed:
'_geom_bond_publ_flag' value 'Y' changed to 'y' according to
'/home/saulius/struct/CIF-dictionaries/cif_core.dic' dictionary named
'cif_core.dic' version 2.4.1 from 2010-06-29 (2
times).

'_geom_angle_publ_flag' value 'Y' changed to 'y' according to
'/home/saulius/struct/CIF-dictionaries/cif_core.dic' dictionary named
'cif_core.dic' version 2.4.1 from 2010-06-29 (3
times).

'_geom_torsion_publ_flag' value 'Y' changed to 'y' according to
'/home/saulius/struct/CIF-dictionaries/cif_core.dic' dictionary named
'cif_core.dic' version 2.4.1 from 2010-06-29 (5 times).

Automatic conversion script
Id: cif_fix_enum 1527 2010-12-29 10:47:43Z saulius 

The following automatic conversions were performed:

'_geom_bond_publ_flag' value 'Y' changed to 'y' according to
/home/saulius/struct/CIF-dictionaries/cif_core.dic dictionary named
'cif_core.dic' version 2.4.1 from 2010-06-29 (2
times).

'_geom_angle_publ_flag' value 'Y' changed to 'y' according
to /home/saulius/struct/CIF-dictionaries/cif_core.dic dictionary
named 'cif_core.dic' version 2.4.1 from 2010-06-29 (3
times).

'_geom_torsion_publ_flag' value 'Y' changed to 'y' according
to /home/saulius/struct/CIF-dictionaries/cif_core.dic dictionary
named 'cif_core.dic' version 2.4.1 from 2010-06-29 (5 times).

Automatic conversion script
Id: cif_fix_values 1715 2011-07-08 13:25:40Z adriana 
;
_cod_original_cell_volume 1104.86(16)
_cod_original_sg_symbol_H-M 'P 21/n'
_cod_database_code 2211669
_cod_database_fobs_code 2211669

loop_
_symmetry_equiv_pos_as_xyz
'x, y, z'
'-x+1/2, y+1/2, -z+1/2'
'-x, -y, -z'
'x-1/2, -y-1/2, z-1/2'

loop_
_atom_site_type_symbol
_atom_site_label
_atom_site_fract_x
_atom_site_fract_y
_atom_site_fract_z
_atom_site_U_iso_or_equiv
_atom_site_adp_type
_atom_site_calc_flag
_atom_site_refinement_flags
_atom_site_occupancy
O O1 1.6795(2) 0.82504(10) 0.61940(15) 0.0699(5) Uani d . 1
N N2 1.0258(3) 0.59731(10) 0.32600(15) 0.0576(4) Uani d . 1
C C4 1.1976(3) 0.66814(12) 0.47573(18) 0.0591(4) Uani d . 1
N N1 1.0235(3) 0.61368(9) 0.43558(15) 0.0591(4) Uani d . 1
C C7 0.8529(3) 0.54132(12) 0.28706(18) 0.0576(4) Uani d . 1
C C3 1.1616(4) 0.70095(13) 0.58647(19) 0.0637(6) Uani d . 1
H H3 1.0302 0.6870 0.6283 0.076 Uiso calc R 1
C C1 1.5174(3) 0.77388(11) 0.57532(17) 0.0540(5) Uani d . 1
C C6 1.5567(3) 0.74003(13) 0.46611(19) 0.0610(5) Uani d . 1
H H6 1.6920 0.7526 0.4262 0.073 Uiso calc R 1
C C5 1.3991(3) 0.68806(13) 0.41540(19) 0.0610(6) Uani d . 1
H H5 1.4266 0.6663 0.3412 0.073 Uiso calc R 1
C C10 0.5300(4) 0.43407(12) 0.1916(2) 0.0650(6) Uani d . 1
C C2 1.3173(3) 0.75384(12) 0.63537(19) 0.0613(6) Uani d . 1
H H2 1.2887 0.7763 0.7089 0.074 Uiso calc R 1
C C12 0.8630(4) 0.51589(16) 0.1706(2) 0.0824(7) Uani d . 1
H H12 0.9783 0.5350 0.1223 0.099 Uiso calc R 1
C C9 0.5194(4) 0.45993(14) 0.3078(2) 0.0759(7) Uani d . 1
H H9 0.4016 0.4414 0.3552 0.091 Uiso calc R 1
C C8 0.6781(4) 0.51262(13) 0.3567(2) 0.0721(6) Uani d . 1
H H8 0.6677 0.5288 0.4361 0.087 Uiso calc R 1
C C13 0.3572(4) 0.37576(14) 0.1405(2) 0.0843(8) Uani d . 1
H H13A 0.3916 0.3646 0.0586 0.126 Uiso calc R 1
H H13B 0.1972 0.3946 0.1419 0.126 Uiso calc R 1
H H13C 0.3726 0.3309 0.1885 0.126 Uiso calc R 1
C C11 0.7055(4) 0.46260(16) 0.1240(2) 0.0822(8) Uani d . 1
H H11 0.7181 0.4456 0.0452 0.099 Uiso calc R 1
H H1 1.634(5) 0.8474(19) 0.690(3) 0.124(11) Uiso d . 1

loop_
_atom_site_aniso_label
_atom_site_aniso_U_11
_atom_site_aniso_U_22
_atom_site_aniso_U_33
_atom_site_aniso_U_12
_atom_site_aniso_U_13
_atom_site_aniso_U_23
O1 0.0602(8) 0.0861(12) 0.0630(10) -0.0074(8) 0.0009(7) -0.0152(9)
N2 0.0601(7) 0.0576(8) 0.0542(8) 0.0074(6) -0.0034(5) -0.0005(6)
C4 0.0639(7) 0.0575(8) 0.0548(8) 0.0046(6) -0.0041(6) -0.0005(6)
N1 0.0639(7) 0.0575(8) 0.0548(8) 0.0046(6) -0.0041(6) -0.0005(6)
C7 0.0601(7) 0.0576(8) 0.0542(8) 0.0074(6) -0.0034(5) -0.0005(6)
C3 0.0640(11) 0.0711(14) 0.0561(13) -0.0040(10) 0.0051(9) 0.0003(11)
C1 0.0526(10) 0.0580(12) 0.0504(11) 0.0069(9) -0.0049(8) -0.0015(9)
C6 0.0503(10) 0.0771(14) 0.0553(12) 0.0048(10) 0.0015(8) -0.0088(11)
C5 0.0607(11) 0.0703(14) 0.0510(12) 0.0136(10) -0.0033(9) -0.0108(10)
C10 0.0641(12) 0.0606(13) 0.0687(15) 0.0055(10) -0.0086(10) -0.0046(11)
C2 0.0645(12) 0.0710(14) 0.0487(12) 0.0000(10) 0.0047(9) -0.0031(10)
C12 0.0772(14) 0.1019(19) 0.0691(16) -0.0199(14) 0.0126(11) -0.0187(14)
C9 0.0861(15) 0.0723(15) 0.0698(16) -0.0185(12) 0.0104(12) -0.0021(12)
C8 0.0951(16) 0.0672(14) 0.0538(14) -0.0069(12) 0.0039(12) -0.0052(11)
C13 0.0802(15) 0.0747(16) 0.095(2) -0.0090(12) -0.0140(13) -0.0140(14)
C11 0.0834(15) 0.099(2) 0.0639(15) -0.0129(14) 0.0048(12) -0.0233(14)

loop_
_atom_type_symbol
_atom_type_description
_atom_type_scat_dispersion_real
_atom_type_scat_dispersion_imag
_atom_type_scat_source
C C 0.0033 0.0016 'International Tables Vol C Tables 4.2.6.8 and 6.1.1.4'
H H 0.0000 0.0000 'International Tables Vol C Tables 4.2.6.8 and 6.1.1.4'
N N 0.0061 0.0033 'International Tables Vol C Tables 4.2.6.8 and 6.1.1.4'
O O 0.0106 0.0060 'International Tables Vol C Tables 4.2.6.8 and 6.1.1.4'

loop_
_geom_angle_atom_site_label_1
_geom_angle_atom_site_label_2
_geom_angle_atom_site_label_3
_geom_angle
_geom_angle_publ_flag
C1 O1 H1 112(2) ?
N1 N2 C7 113.80(18) ?
C3 C4 C5 119.01(19) ?
C3 C4 N1 115.2(2) y
C5 C4 N1 125.70(19) ?
N2 N1 C4 114.28(18) ?
C12 C7 C8 118.4(2) ?
C12 C7 N2 116.3(2) y
C8 C7 N2 125.35(19) ?
C2 C3 C4 120.9(2) ?
C2 C3 H3 119.6 ?
C4 C3 H3 119.6 ?
O1 C1 C6 117.83(19) ?
O1 C1 C2 123.06(19) y
C6 C1 C2 119.11(19) ?
C5 C6 C1 121.1(2) ?
C5 C6 H6 119.5 ?
C1 C6 H6 119.5 ?
C6 C5 C4 119.7(2) ?
C6 C5 H5 120.1 ?
C4 C5 H5 120.1 ?
C9 C10 C11 117.6(2) ?
C9 C10 C13 121.2(2) ?
C11 C10 C13 121.2(2) ?
C3 C2 C1 120.2(2) ?
C3 C2 H2 119.9 ?
C1 C2 H2 119.9 ?
C7 C12 C11 121.1(2) ?
C7 C12 H12 119.5 ?
C11 C12 H12 119.5 ?
C10 C9 C8 122.0(2) ?
C10 C9 H9 119.0 ?
C8 C9 H9 119.0 ?
C9 C8 C7 119.7(2) ?
C9 C8 H8 120.1 ?
C7 C8 H8 120.1 ?
C10 C13 H13A 109.5 ?
C10 C13 H13B 109.5 ?
H13A C13 H13B 109.5 ?
C10 C13 H13C 109.5 ?
H13A C13 H13C 109.5 ?
H13B C13 H13C 109.5 ?
C10 C11 C12 121.2(2) ?
C10 C11 H11 119.4 ?
C12 C11 H11 119.4 ?

loop_
_geom_bond_atom_site_label_1
_geom_bond_atom_site_label_2
_geom_bond_distance
_geom_bond_publ_flag
O1 C1 1.356(2) y
O1 H1 0.93(4) ?
N2 N1 1.248(2) ?
N2 C7 1.439(3) ?
C4 C3 1.384(3) ?
C4 C5 1.396(3) ?
C4 N1 1.428(3) ?
C7 C12 1.371(3) ?
C7 C8 1.384(3) ?
C3 C2 1.372(3) ?
C3 H3 0.9300 ?
C1 C6 1.381(3) ?
C1 C2 1.389(3) ?
C6 C5 1.375(3) ?
C6 H6 0.9300 ?
C5 H5 0.9300 ?
C10 C9 1.371(3) ?
C10 C11 1.373(3) ?
C10 C13 1.507(3) y
C2 H2 0.9300 ?
C12 C11 1.375(3) ?
C12 H12 0.9300 ?
C9 C8 1.381(3) ?
C9 H9 0.9300 ?
C8 H8 0.9300 ?
C13 H13A 0.9600 ?
C13 H13B 0.9600 ?
C13 H13C 0.9600 ?
C11 H11 0.9300 ?

loop_
_geom_hbond_atom_site_label_D
_geom_hbond_atom_site_label_H
_geom_hbond_atom_site_label_A
_geom_hbond_site_symmetry_A
_geom_hbond_distance_DH
_geom_hbond_distance_HA
_geom_hbond_distance_DA
_geom_hbond_angle_DHA
O1 H1 N2 4_676 0.93(4) 1.93(4) 2.853(2) 174(3)

loop_
_geom_torsion_atom_site_label_1
_geom_torsion_atom_site_label_2
_geom_torsion_atom_site_label_3
_geom_torsion_atom_site_label_4
_geom_torsion
_geom_torsion_publ_flag
C7 N2 N1 C4 178.85(15) y
C3 C4 N1 N2 164.55(17) ?
C5 C4 N1 N2 -17.8(3) ?
N1 N2 C7 C12 -173.87(19) ?
N1 N2 C7 C8 7.1(3) ?
C5 C4 C3 C2 1.8(3) ?
N1 C4 C3 C2 179.61(18) y
O1 C1 C6 C5 -179.48(18) ?
C2 C1 C6 C5 1.1(3) ?
C1 C6 C5 C4 -1.0(3) ?
C3 C4 C5 C6 -0.5(3) ?
N1 C4 C5 C6 -178.09(18) ?
C4 C3 C2 C1 -1.6(3) ?
O1 C1 C2 C3 -179.21(18) y
C6 C1 C2 C3 0.1(3) ?
C8 C7 C12 C11 -0.7(4) ?
N2 C7 C12 C11 -179.8(2) y
C11 C10 C9 C8 -0.1(4) ?
C13 C10 C9 C8 179.2(2) ?
C10 C9 C8 C7 0.7(4) ?
C12 C7 C8 C9 -0.2(4) ?
N2 C7 C8 C9 178.7(2) ?
C9 C10 C11 C12 -0.8(4) ?
C13 C10 C11 C12 179.9(2) y
C7 C12 C11 C10 1.2(4) ?

loop_
_cod_related_entry_id
_cod_related_entry_database
_cod_related_entry_code
1 ChemSpider 13947682
